data_7108541
loop_
_publ_author_name
'David S. Sullivan'
'Rodolphe Clerac'
'Michael Jennings'
'Alan J. Lough'
'Kathryn E. Preuss'

_publ_section_title
;
 Trinuclear Mn(II) complex with paramagnetic bridging 1,2,3-dithiazolyl
 ligands
;
_journal_name_full Chem.Commun.
_journal_page_first 10963
_journal_paper_doi 10.1039/c2cc35869g
_journal_volume 48
_journal_year 2012
_chemical_formula_moiety 'C12 H8 N O2 S2'
_chemical_formula_sum 'C12 H8 N O2 S2'
_chemical_formula_weight 262.31
_chemical_name_systematic
;
?
;
_space_group_IT_number 14
_symmetry_cell_setting monoclinic
_symmetry_space_group_name_Hall '-P 2ybc'
_symmetry_space_group_name_H-M 'P 1 21/c 1'
_atom_sites_solution_hydrogens geom
_atom_sites_solution_primary direct
_atom_sites_solution_secondary difmap
_audit_creation_method SHELXL-97
_cell_angle_alpha 90.00
_cell_angle_beta 113.03(3)
_cell_angle_gamma 90.00
_cell_formula_units_Z 4
_cell_length_a 11.055(2)
_cell_length_b 7.9789(16)
_cell_length_c 13.222(3)
_cell_measurement_reflns_used 23218
_cell_measurement_temperature 150(2)
_cell_measurement_theta_max 27.48
_cell_measurement_theta_min 2.55
_cell_volume 1073.3(4)
_computing_cell_refinement 'Denzo-SMN (Otwinowski & Minor, 1997)'
_computing_data_collection 'Collect (Nonius B.V., 1997-2002)'
_computing_data_reduction Denzo-SMN
_computing_molecular_graphics 'PLATON (Spek, 2009)'
_computing_publication_material 'SHELXTL V6.1'
_computing_structure_refinement 'SHELXTL V6.1 (Sheldrick, 2008)'
_computing_structure_solution 'SHELXTL V6.1 (Sheldrick, 2008)'
_diffrn_ambient_temperature 150(2)
_diffrn_detector_area_resol_mean 9
_diffrn_measured_fraction_theta_full 0.998
_diffrn_measured_fraction_theta_max 0.998
_diffrn_measurement_device_type 'Nonius KappaCCD'
_diffrn_measurement_method '\f scans and \w scans with \k offsets'
_diffrn_radiation_monochromator graphite
_diffrn_radiation_source 'fine-focus sealed tube'
_diffrn_radiation_type MoK\a
_diffrn_radiation_wavelength 0.71073
_diffrn_reflns_av_R_equivalents 0.0738
_diffrn_reflns_av_sigmaI/netI 0.0524
_diffrn_reflns_limit_h_max 13
_diffrn_reflns_limit_h_min -13
_diffrn_reflns_limit_k_max 8
_diffrn_reflns_limit_k_min -9
_diffrn_reflns_limit_l_max 15
_diffrn_reflns_limit_l_min -15
_diffrn_reflns_number 8545
_diffrn_reflns_theta_full 25.03
_diffrn_reflns_theta_max 25.03
_diffrn_reflns_theta_min 3.05
_exptl_absorpt_coefficient_mu 0.481
_exptl_absorpt_correction_T_max 0.968
_exptl_absorpt_correction_T_min 0.785
_exptl_absorpt_correction_type multi-scan
_exptl_absorpt_process_details
;
multi-scan from symmetry-related measurements
Sortav (Blessing 1995)
;
_exptl_crystal_colour purple
_exptl_crystal_density_diffrn 1.623
_exptl_crystal_density_method 'not measured'
_exptl_crystal_description plate
_exptl_crystal_F_000 540
_exptl_crystal_size_max 0.22
_exptl_crystal_size_mid 0.12
_exptl_crystal_size_min 0.04
_refine_diff_density_max 0.322
_refine_diff_density_min -0.381
_refine_diff_density_rms 0.072
_refine_ls_extinction_method none
_refine_ls_goodness_of_fit_ref 1.062
_refine_ls_hydrogen_treatment constr
_refine_ls_matrix_type full
_refine_ls_number_parameters 154
_refine_ls_number_reflns 1893
_refine_ls_number_restraints 0
_refine_ls_restrained_S_all 1.062
_refine_ls_R_factor_all 0.0607
_refine_ls_R_factor_gt 0.0428
_refine_ls_shift/su_max 0.000
_refine_ls_shift/su_mean 0.000
_refine_ls_structure_factor_coef Fsqd
_refine_ls_weighting_details 'calc w=1/[\s^2^(Fo^2^)+(0.0498P)^2^+0.8433P] where P=(Fo^2^+2Fc^2^)/3'
_refine_ls_weighting_scheme calc
_refine_ls_wR_factor_gt 0.1020
_refine_ls_wR_factor_ref 0.1130
_reflns_number_gt 1500
_reflns_number_total 1893
_reflns_threshold_expression I>2\s(I)
_cod_data_source_file c2cc35869g.txt
_cod_data_source_block k11111
_cod_original_cell_volume 1073.4(4)
_cod_original_sg_symbol_H-M 'P 21/c'
_cod_database_code 7108541

loop_
_symmetry_equiv_pos_as_xyz
'x, y, z'
'-x, y+1/2, -z+1/2'
'-x, -y, -z'
'x, -y-1/2, z-1/2'

loop_
_atom_site_label
_atom_site_type_symbol
_atom_site_fract_x
_atom_site_fract_y
_atom_site_fract_z
_atom_site_U_iso_or_equiv
_atom_site_adp_type
_atom_site_occupancy
_atom_site_symmetry_multiplicity
_atom_site_calc_flag
_atom_site_refinement_flags
S1 S 0.56925(7) 0.55223(9) 0.14150(6) 0.0258(2) Uani 1 1 d .
N1 N 0.5322(2) 0.2095(3) 0.17778(19) 0.0261(6) Uani 1 1 d .
C1 C 0.5981(3) 0.2268(3) 0.1153(2) 0.0243(6) Uani 1 1 d .
O1 O 0.6312(2) -0.0648(2) 0.10497(18) 0.0375(6) Uani 1 1 d .
S2 S 0.48758(7) 0.38433(9) 0.21742(6) 0.0271(2) Uani 1 1 d .
O2 O 0.7398(2) 0.5648(2) 0.01125(17) 0.0310(5) Uani 1 1 d .
C2 C 0.6502(3) 0.0753(3) 0.0773(2) 0.0256(7) Uani 1 1 d .
C3 C 0.7233(3) 0.1077(3) 0.0066(2) 0.0240(6) Uani 1 1 d .
C4 C 0.7675(3) -0.0297(4) -0.0359(2) 0.0259(7) Uani 1 1 d .
H4A H 0.7495 -0.1401 -0.0188 0.031 Uiso 1 1 calc R
C5 C 0.8370(3) -0.0075(4) -0.1024(2) 0.0264(7) Uani 1 1 d .
C6 C 0.8640(3) 0.1570(4) -0.1272(2) 0.0291(7) Uani 1 1 d .
C7 C 0.8194(3) 0.2922(4) -0.0849(2) 0.0269(7) Uani 1 1 d .
H7A H 0.8372 0.4026 -0.1021 0.032 Uiso 1 1 calc R
C8 C 0.7496(3) 0.2708(3) -0.0185(2) 0.0242(6) Uani 1 1 d .
C9 C 0.7073(3) 0.4218(3) 0.0257(2) 0.0238(6) Uani 1 1 d .
C10 C 0.6258(3) 0.3885(3) 0.0852(2) 0.0227(6) Uani 1 1 d .
C11 C 0.8836(3) -0.1590(4) -0.1455(3) 0.0340(7) Uani 1 1 d .
H11A H 0.8513 -0.2611 -0.1232 0.051 Uiso 1 1 calc R
H11B H 0.9799 -0.1605 -0.1154 0.051 Uiso 1 1 calc R
H11C H 0.8499 -0.1537 -0.2259 0.051 Uiso 1 1 calc R
C12 C 0.9436(3) 0.1877(4) -0.1957(2) 0.0344(7) Uani 1 1 d .
H12A H 0.9358 0.3057 -0.2180 0.052 Uiso 1 1 calc R
H12B H 0.9106 0.1164 -0.2612 0.052 Uiso 1 1 calc R
H12C H 1.0361 0.1610 -0.1524 0.052 Uiso 1 1 calc R

loop_
_atom_site_aniso_label
_atom_site_aniso_U_11
_atom_site_aniso_U_22
_atom_site_aniso_U_33
_atom_site_aniso_U_23
_atom_site_aniso_U_13
_atom_site_aniso_U_12
S1 0.0332(4) 0.0214(4) 0.0260(4) -0.0009(3) 0.0152(3) 0.0007(3)
N1 0.0315(14) 0.0254(13) 0.0235(13) -0.0005(10) 0.0130(11) 0.0015(11)
C1 0.0278(16) 0.0248(15) 0.0188(15) -0.0003(12) 0.0075(13) 0.0010(12)
O1 0.0589(15) 0.0223(11) 0.0469(14) 0.0015(10) 0.0374(12) 0.0010(10)
S2 0.0365(5) 0.0240(4) 0.0261(4) 0.0007(3) 0.0180(3) 0.0022(3)
O2 0.0397(12) 0.0231(11) 0.0371(13) 0.0012(9) 0.0226(10) -0.0019(9)
C2 0.0295(16) 0.0241(15) 0.0247(16) -0.0001(12) 0.0122(13) 0.0010(12)
C3 0.0233(15) 0.0255(15) 0.0203(14) 0.0007(12) 0.0054(12) 0.0018(12)
C4 0.0262(15) 0.0255(16) 0.0251(16) -0.0010(12) 0.0092(13) -0.0002(12)
C5 0.0242(15) 0.0322(16) 0.0215(15) -0.0002(13) 0.0074(13) 0.0021(13)
C6 0.0252(16) 0.0394(17) 0.0219(15) 0.0013(13) 0.0084(13) 0.0019(13)
C7 0.0287(16) 0.0310(15) 0.0216(15) 0.0053(12) 0.0107(13) 0.0004(13)
C8 0.0273(16) 0.0242(15) 0.0203(15) 0.0015(12) 0.0084(13) 0.0019(12)
C9 0.0256(15) 0.0223(15) 0.0218(15) 0.0013(12) 0.0076(13) 0.0003(12)
C10 0.0245(15) 0.0206(14) 0.0195(14) 0.0009(11) 0.0050(12) 0.0013(11)
C11 0.0377(18) 0.0379(18) 0.0303(17) -0.0061(14) 0.0175(15) 0.0016(15)
C12 0.0339(18) 0.0409(18) 0.0309(17) 0.0033(15) 0.0153(15) 0.0038(14)

loop_
_atom_type_symbol
_atom_type_description
_atom_type_scat_dispersion_real
_atom_type_scat_dispersion_imag
_atom_type_scat_source
C C 0.0033 0.0016 'International Tables Vol C Tables 4.2.6.8 and 6.1.1.4'
H H 0.0000 0.0000 'International Tables Vol C Tables 4.2.6.8 and 6.1.1.4'
N N 0.0061 0.0033 'International Tables Vol C Tables 4.2.6.8 and 6.1.1.4'
O O 0.0106 0.0060 'International Tables Vol C Tables 4.2.6.8 and 6.1.1.4'
S S 0.1246 0.1234 'International Tables Vol C Tables 4.2.6.8 and 6.1.1.4'

loop_
_geom_angle_atom_site_label_1
_geom_angle_atom_site_label_2
_geom_angle_atom_site_label_3
_geom_angle
C10 S1 S2 91.10(10)
C1 N1 S2 115.22(19)
N1 C1 C10 120.6(2)
N1 C1 C2 120.4(2)
C10 C1 C2 118.9(2)
N1 S2 S1 98.78(9)
O1 C2 C3 123.4(2)
O1 C2 C1 120.1(3)
C3 C2 C1 116.5(2)
C8 C3 C4 119.5(3)
C8 C3 C2 121.8(2)
C4 C3 C2 118.6(2)
C5 C4 C3 121.4(3)
C5 C4 H4A 119.3
C3 C4 H4A 119.3
C4 C5 C6 119.0(3)
C4 C5 C11 119.5(3)
C6 C5 C11 121.5(3)
C7 C6 C5 119.2(3)
C7 C6 C12 119.8(3)
C5 C6 C12 121.0(3)
C8 C7 C6 122.1(3)
C8 C7 H7A 118.9
C6 C7 H7A 118.9
C7 C8 C3 118.8(3)
C7 C8 C9 119.1(2)
C3 C8 C9 122.1(3)
O2 C9 C10 122.7(3)
O2 C9 C8 122.1(3)
C10 C9 C8 115.2(2)
C1 C10 C9 125.0(2)
C1 C10 S1 114.3(2)
C9 C10 S1 120.3(2)
C5 C11 H11A 109.5
C5 C11 H11B 109.5
H11A C11 H11B 109.5
C5 C11 H11C 109.5
H11A C11 H11C 109.5
H11B C11 H11C 109.5
C6 C12 H12A 109.5
C6 C12 H12B 109.5
H12A C12 H12B 109.5
C6 C12 H12C 109.5
H12A C12 H12C 109.5
H12B C12 H12C 109.5

loop_
_geom_bond_atom_site_label_1
_geom_bond_atom_site_label_2
_geom_bond_distance
S1 C10 1.737(3)
S1 S2 2.0800(11)
N1 C1 1.305(4)
N1 S2 1.633(2)
C1 C10 1.418(4)
C1 C2 1.507(4)
O1 C2 1.220(3)
O2 C9 1.234(3)
C2 C3 1.477(4)
C3 C8 1.402(4)
C3 C4 1.404(4)
C4 C5 1.387(4)
C4 H4A 0.9500
C5 C6 1.412(4)
C5 C11 1.510(4)
C6 C7 1.391(4)
C6 C12 1.510(4)
C7 C8 1.388(4)
C7 H7A 0.9500
C8 C9 1.492(4)
C9 C10 1.433(4)
C11 H11A 0.9800
C11 H11B 0.9800
C11 H11C 0.9800
C12 H12A 0.9800
C12 H12B 0.9800
C12 H12C 0.9800

loop_
_geom_torsion_atom_site_label_1
_geom_torsion_atom_site_label_2
_geom_torsion_atom_site_label_3
_geom_torsion_atom_site_label_4
_geom_torsion
S2 N1 C1 C10 -0.5(4)
S2 N1 C1 C2 177.3(2)
C1 N1 S2 S1 -0.7(2)
C10 S1 S2 N1 1.29(12)
N1 C1 C2 O1 -0.1(4)
C10 C1 C2 O1 177.7(3)
N1 C1 C2 C3 179.9(2)
C10 C1 C2 C3 -2.3(4)
O1 C2 C3 C8 -176.3(3)
C1 C2 C3 C8 3.7(4)
O1 C2 C3 C4 3.5(4)
C1 C2 C3 C4 -176.5(2)
C8 C3 C4 C5 0.0(4)
C2 C3 C4 C5 -179.8(2)
C3 C4 C5 C6 0.3(4)
C3 C4 C5 C11 179.5(3)
C4 C5 C6 C7 -0.5(4)
C11 C5 C6 C7 -179.7(3)
C4 C5 C6 C12 177.7(2)
C11 C5 C6 C12 -1.5(4)
C5 C6 C7 C8 0.4(4)
C12 C6 C7 C8 -177.8(2)
C6 C7 C8 C3 -0.1(4)
C6 C7 C8 C9 178.7(3)
C4 C3 C8 C7 -0.2(4)
C2 C3 C8 C7 179.7(2)
C4 C3 C8 C9 -178.9(2)
C2 C3 C8 C9 0.9(4)
C7 C8 C9 O2 -5.0(4)
C3 C8 C9 O2 173.8(3)
C7 C8 C9 C10 174.6(2)
C3 C8 C9 C10 -6.6(4)
N1 C1 C10 C9 173.9(2)
C2 C1 C10 C9 -3.8(4)
N1 C1 C10 S1 1.7(4)
C2 C1 C10 S1 -176.1(2)
O2 C9 C10 C1 -172.2(3)
C8 C9 C10 C1 8.1(4)
O2 C9 C10 S1 -0.4(4)
C8 C9 C10 S1 179.95(19)
S2 S1 C10 C1 -1.7(2)
S2 S1 C10 C9 -174.3(2)
